data_4347761
loop_
_publ_author_name
'Arras, Janet'
'Eichele, Klaus'
'Maryasin, Boris'
'Schubert, Hartmut'
'Ochsenfeld, Christian'
'Wesemann, Lars'

_publ_section_title
;
 Intermolecular (119)Sn,(31)P Through-Space Spin-Spin Coupling in a Solid
 Bivalent Tin Phosphido Complex.
;
_journal_issue 9
_journal_name_full 'Inorganic chemistry'
_journal_page_first 4669
_journal_page_last 4675
_journal_paper_doi 10.1021/acs.inorgchem.6b00573
_journal_volume 55
_journal_year 2016
_chemical_formula_moiety 'C28 H30 N2 P2 Sn'
_chemical_formula_sum 'C28 H30 N2 P2 Sn'
_chemical_formula_weight 575.17
_chemical_name_common 2(hex)
_space_group_crystal_system tetragonal
_space_group_IT_number 86
_space_group_name_Hall '-P 4bc'
_space_group_name_H-M_alt 'P 42/n :2'
_atom_sites_solution_hydrogens geom
_atom_sites_solution_primary direct
_atom_sites_solution_secondary difmap
_audit_creation_method SHELXL-2014
_cell_angle_alpha 90
_cell_angle_beta 90
_cell_angle_gamma 90
_cell_formula_units_Z 4
_cell_length_a 14.8396(3)
_cell_length_b 14.8396(3)
_cell_length_c 11.7863(3)
_cell_measurement_reflns_used 33864
_cell_measurement_temperature 173(2)
_cell_measurement_theta_max 59.23
_cell_measurement_theta_min 7.77
_cell_volume 2595.51(10)
_computing_cell_refinement 'Stoe X-Area'
_computing_data_collection 'Stoe WinXpose'
_computing_data_reduction 'Stoe X-Area'
_computing_molecular_graphics 'ORTEP-3 for Windows'
_computing_structure_refinement 'SHELXL-2014 (Sheldrick, 2014)'
_computing_structure_solution 'SHELXS-97 (Sheldrick, 1990)'
_diffrn_ambient_temperature 173(2)
_diffrn_measured_fraction_theta_full 0.996
_diffrn_measured_fraction_theta_max 0.994
_diffrn_measurement_device_type 'STOE IPDS 2T'
_diffrn_measurement_method '\w scans'
_diffrn_radiation_source 'fine-focus sealed tube'
_diffrn_radiation_type MoK\a
_diffrn_radiation_wavelength 0.71073
_diffrn_reflns_av_R_equivalents 0.0500
_diffrn_reflns_av_unetI/netI 0.0157
_diffrn_reflns_Laue_measured_fraction_full 0.996
_diffrn_reflns_Laue_measured_fraction_max 0.994
_diffrn_reflns_limit_h_max 20
_diffrn_reflns_limit_h_min -20
_diffrn_reflns_limit_k_max 20
_diffrn_reflns_limit_k_min -19
_diffrn_reflns_limit_l_max 16
_diffrn_reflns_limit_l_min -16
_diffrn_reflns_number 47723
_diffrn_reflns_point_group_measured_fraction_full 0.996
_diffrn_reflns_point_group_measured_fraction_max 0.994
_diffrn_reflns_theta_full 25.242
_diffrn_reflns_theta_max 29.186
_diffrn_reflns_theta_min 3.884
_exptl_absorpt_coefficient_mu 1.127
_exptl_absorpt_correction_type none
_exptl_crystal_colour yellow
_exptl_crystal_density_diffrn 1.472
_exptl_crystal_density_method 'not measured'
_exptl_crystal_description prism
_exptl_crystal_F_000 1168
_exptl_crystal_size_max 0.1
_exptl_crystal_size_mid 0.1
_exptl_crystal_size_min 0.1
_refine_diff_density_max 0.409
_refine_diff_density_min -0.558
_refine_diff_density_rms 0.058
_refine_ls_extinction_method none
_refine_ls_goodness_of_fit_ref 1.124
_refine_ls_hydrogen_treatment constr
_refine_ls_matrix_type full
_refine_ls_number_parameters 150
_refine_ls_number_reflns 3490
_refine_ls_number_restraints 0
_refine_ls_restrained_S_all 1.124
_refine_ls_R_factor_all 0.0358
_refine_ls_R_factor_gt 0.0284
_refine_ls_shift/su_max 0.000
_refine_ls_shift/su_mean 0.000
_refine_ls_structure_factor_coef Fsqd
_refine_ls_weighting_details 'w=1/[\s^2^(Fo^2^)+(0.0218P)^2^+2.0153P] where P=(Fo^2^+2Fc^2^)/3'
_refine_ls_weighting_scheme calc
_refine_ls_wR_factor_gt 0.0585
_refine_ls_wR_factor_ref 0.0612
_reflns_Friedel_coverage 0.000
_reflns_number_gt 3040
_reflns_number_total 3490
_reflns_threshold_expression 'I > 2\s(I)'
_cod_data_source_file ic6b00573_si_002.cif
_cod_data_source_block shelx
_cod_original_cell_volume 2595.50(12)
_cod_original_sg_symbol_H-M 'P 42/n'
_cod_database_code 4347761
_shelx_space_group_comment
;
The symmetry employed for this shelxl refinement is uniquely defined
by the following loop, which should always be used as a source of
symmetry information in preference to the above space-group names.
They are only intended as comments.
;

loop_
_space_group_symop_operation_xyz
'x, y, z'
'-x+1/2, -y+1/2, z'
'-y, x+1/2, z+1/2'
'y+1/2, -x, z+1/2'
'-x, -y, -z'
'x-1/2, y-1/2, -z'
'y, -x-1/2, -z-1/2'
'-y-1/2, x, -z-1/2'

loop_
_atom_site_label
_atom_site_type_symbol
_atom_site_fract_x
_atom_site_fract_y
_atom_site_fract_z
_atom_site_U_iso_or_equiv
_atom_site_adp_type
_atom_site_occupancy
_atom_site_site_symmetry_order
_atom_site_calc_flag
_atom_site_refinement_flags_posn
_atom_site_refinement_flags_adp
_atom_site_refinement_flags_occupancy
Sn Sn 0.7500 0.2500 0.12886(2) 0.02011(5) Uani 1 2 d S T P
P P 0.67822(3) 0.36657(3) 0.27053(4) 0.02394(10) Uani 1 1 d . . .
N N 0.86956(10) 0.37034(11) 0.17783(13) 0.0218(3) Uani 1 1 d . . .
C1 C 0.73312(13) 0.46144(13) 0.19747(15) 0.0237(3) Uani 1 1 d . . .
C2 C 0.82234(13) 0.45426(12) 0.15740(15) 0.0229(3) Uani 1 1 d . . .
C3 C 0.86374(14) 0.52718(14) 0.10390(17) 0.0292(4) Uani 1 1 d . . .
H3 H 0.9233 0.5211 0.0755 0.035 Uiso 1 1 calc R U .
C4 C 0.81859(16) 0.60858(14) 0.09188(19) 0.0340(4) Uani 1 1 d . . .
H4 H 0.8469 0.6578 0.0548 0.041 Uiso 1 1 calc R U .
C5 C 0.73197(16) 0.61755(14) 0.13427(18) 0.0346(5) Uani 1 1 d . . .
H5 H 0.7013 0.6735 0.1280 0.041 Uiso 1 1 calc R U .
C6 C 0.69029(14) 0.54495(14) 0.18563(18) 0.0303(4) Uani 1 1 d . . .
H6 H 0.6307 0.5519 0.2138 0.036 Uiso 1 1 calc R U .
C7 C 0.90060(14) 0.36803(14) 0.29790(16) 0.0289(4) Uani 1 1 d . . .
H7A H 0.9326 0.3114 0.3122 0.043 Uiso 1 1 calc R U .
H7B H 0.9412 0.4189 0.3120 0.043 Uiso 1 1 calc R U .
H7C H 0.8484 0.3723 0.3486 0.043 Uiso 1 1 calc R U .
C8 C 0.94657(13) 0.35420(14) 0.10125(17) 0.0281(4) Uani 1 1 d . . .
H8A H 0.9748 0.2965 0.1203 0.042 Uiso 1 1 calc R U .
H8B H 0.9253 0.3526 0.0226 0.042 Uiso 1 1 calc R U .
H8C H 0.9907 0.4028 0.1100 0.042 Uiso 1 1 calc R U .
C9 C 0.56403(12) 0.37338(12) 0.21145(15) 0.0232(3) Uani 1 1 d . . .
C10 C 0.54509(13) 0.39276(13) 0.09714(17) 0.0259(4) Uani 1 1 d . . .
H10 H 0.5927 0.4098 0.0478 0.031 Uiso 1 1 calc R U .
C11 C 0.45813(14) 0.38734(14) 0.05539(18) 0.0301(4) Uani 1 1 d . . .
H11 H 0.4467 0.4008 -0.0221 0.036 Uiso 1 1 calc R U .
C12 C 0.38725(14) 0.36239(14) 0.12585(19) 0.0320(4) Uani 1 1 d . . .
H12 H 0.3278 0.3577 0.0966 0.038 Uiso 1 1 calc R U .
C13 C 0.40434(13) 0.34450(13) 0.23940(19) 0.0302(4) Uani 1 1 d . . .
H13 H 0.3563 0.3282 0.2885 0.036 Uiso 1 1 calc R U .
C14 C 0.49177(13) 0.35040(13) 0.28159(17) 0.0271(4) Uani 1 1 d . . .
H14 H 0.5025 0.3386 0.3596 0.032 Uiso 1 1 calc R U .

loop_
_atom_site_aniso_label
_atom_site_aniso_U_11
_atom_site_aniso_U_22
_atom_site_aniso_U_33
_atom_site_aniso_U_23
_atom_site_aniso_U_13
_atom_site_aniso_U_12
Sn 0.02007(9) 0.02308(9) 0.01719(8) 0.000 0.000 0.00086(7)
P 0.0236(2) 0.0292(2) 0.01898(19) -0.00114(18) 0.00043(18) 0.00444(19)
N 0.0206(7) 0.0242(7) 0.0207(7) -0.0020(6) -0.0031(6) 0.0013(6)
C1 0.0258(9) 0.0247(9) 0.0207(8) -0.0045(7) -0.0036(7) 0.0013(7)
C2 0.0258(9) 0.0214(8) 0.0214(8) -0.0055(7) -0.0047(7) -0.0009(7)
C3 0.0301(10) 0.0272(9) 0.0304(9) -0.0016(8) -0.0035(8) -0.0038(8)
C4 0.0422(12) 0.0245(9) 0.0352(10) 0.0005(8) -0.0079(9) -0.0051(9)
C5 0.0408(12) 0.0228(9) 0.0400(11) -0.0041(8) -0.0112(9) 0.0041(8)
C6 0.0292(10) 0.0286(10) 0.0331(10) -0.0079(8) -0.0058(8) 0.0054(8)
C7 0.0297(10) 0.0330(10) 0.0240(9) -0.0037(7) -0.0094(7) 0.0048(8)
C8 0.0234(9) 0.0294(10) 0.0314(9) -0.0031(8) 0.0028(7) 0.0001(7)
C9 0.0229(8) 0.0226(8) 0.0241(8) -0.0023(7) 0.0014(7) 0.0041(7)
C10 0.0262(9) 0.0257(9) 0.0258(8) 0.0013(7) 0.0025(7) 0.0014(7)
C11 0.0294(10) 0.0293(10) 0.0317(10) 0.0028(8) -0.0050(8) 0.0025(8)
C12 0.0229(9) 0.0285(10) 0.0447(12) 0.0002(9) -0.0026(8) 0.0023(7)
C13 0.0255(9) 0.0256(9) 0.0395(11) 0.0000(8) 0.0085(8) 0.0031(7)
C14 0.0293(9) 0.0250(9) 0.0269(9) -0.0013(7) 0.0061(8) 0.0058(7)

loop_
_atom_type_symbol
_atom_type_description
_atom_type_scat_dispersion_real
_atom_type_scat_dispersion_imag
_atom_type_scat_source
C C 0.0033 0.0016 'International Tables Vol C Tables 4.2.6.8 and 6.1.1.4'
H H 0.0000 0.0000 'International Tables Vol C Tables 4.2.6.8 and 6.1.1.4'
N N 0.0061 0.0033 'International Tables Vol C Tables 4.2.6.8 and 6.1.1.4'
P P 0.1023 0.0942 'International Tables Vol C Tables 4.2.6.8 and 6.1.1.4'
Sn Sn -0.6537 1.4246 'International Tables Vol C Tables 4.2.6.8 and 6.1.1.4'

loop_
_geom_angle_atom_site_label_1
_geom_angle_atom_site_label_2
_geom_angle_atom_site_label_3
_geom_angle
_geom_angle_site_symmetry_1
_geom_angle_site_symmetry_3
N Sn N 154.17(7) . 2_655
N Sn P 71.43(4) . .
N Sn P 91.99(4) 2_655 .
N Sn P 91.99(4) . 2_655
N Sn P 71.43(4) 2_655 2_655
P Sn P 101.17(2) . 2_655
C9 P C1 100.90(8) . .
C9 P Sn 99.75(6) . .
C1 P Sn 91.53(6) . .
C2 N C8 114.35(15) . .
C2 N C7 109.11(14) . .
C8 N C7 109.76(15) . .
C2 N Sn 102.99(10) . .
C8 N Sn 106.44(11) . .
C7 N Sn 114.15(12) . .
C6 C1 C2 117.38(18) . .
C6 C1 P 121.53(15) . .
C2 C1 P 120.98(14) . .
C3 C2 C1 120.43(18) . .
C3 C2 N 121.92(18) . .
C1 C2 N 117.61(16) . .
C4 C3 C2 120.5(2) . .
C4 C3 H3 119.7 . .
C2 C3 H3 119.7 . .
C5 C4 C3 119.6(2) . .
C5 C4 H4 120.2 . .
C3 C4 H4 120.2 . .
C6 C5 C4 119.88(19) . .
C6 C5 H5 120.1 . .
C4 C5 H5 120.1 . .
C5 C6 C1 122.1(2) . .
C5 C6 H6 119.0 . .
C1 C6 H6 119.0 . .
N C7 H7A 109.5 . .
N C7 H7B 109.5 . .
H7A C7 H7B 109.5 . .
N C7 H7C 109.5 . .
H7A C7 H7C 109.5 . .
H7B C7 H7C 109.5 . .
N C8 H8A 109.5 . .
N C8 H8B 109.5 . .
H8A C8 H8B 109.5 . .
N C8 H8C 109.5 . .
H8A C8 H8C 109.5 . .
H8B C8 H8C 109.5 . .
C14 C9 C10 117.63(17) . .
C14 C9 P 118.10(14) . .
C10 C9 P 124.02(14) . .
C11 C10 C9 121.02(18) . .
C11 C10 H10 119.5 . .
C9 C10 H10 119.5 . .
C10 C11 C12 120.58(19) . .
C10 C11 H11 119.7 . .
C12 C11 H11 119.7 . .
C13 C12 C11 119.25(19) . .
C13 C12 H12 120.4 . .
C11 C12 H12 120.4 . .
C12 C13 C14 120.18(19) . .
C12 C13 H13 119.9 . .
C14 C13 H13 119.9 . .
C13 C14 C9 121.30(18) . .
C13 C14 H14 119.4 . .
C9 C14 H14 119.4 . .

loop_
_geom_bond_atom_site_label_1
_geom_bond_atom_site_label_2
_geom_bond_distance
_geom_bond_site_symmetry_2
Sn N 2.5827(15) .
Sn N 2.5827(15) 2_655
Sn P 2.6297(5) .
Sn P 2.6297(5) 2_655
P C9 1.8348(19) .
P C1 1.840(2) .
N C2 1.449(2) .
N C8 1.476(2) .
N C7 1.489(2) .
C1 C6 1.400(3) .
C1 C2 1.410(3) .
C2 C3 1.395(3) .
C3 C4 1.389(3) .
C3 H3 0.9500 .
C4 C5 1.386(3) .
C4 H4 0.9500 .
C5 C6 1.382(3) .
C5 H5 0.9500 .
C6 H6 0.9500 .
C7 H7A 0.9800 .
C7 H7B 0.9800 .
C7 H7C 0.9800 .
C8 H8A 0.9800 .
C8 H8B 0.9800 .
C8 H8C 0.9800 .
C9 C14 1.396(3) .
C9 C10 1.406(3) .
C10 C11 1.383(3) .
C10 H10 0.9500 .
C11 C12 1.390(3) .
C11 H11 0.9500 .
C12 C13 1.388(3) .
C12 H12 0.9500 .
C13 C14 1.392(3) .
C13 H13 0.9500 .
C14 H14 0.9500 .

loop_
_geom_torsion_atom_site_label_1
_geom_torsion_atom_site_label_2
_geom_torsion_atom_site_label_3
_geom_torsion_atom_site_label_4
_geom_torsion
C9 P C1 C6 43.73(17)
Sn P C1 C6 143.97(15)
C9 P C1 C2 -140.23(14)
Sn P C1 C2 -39.99(14)
C6 C1 C2 C3 -2.7(3)
P C1 C2 C3 -178.88(14)
C6 C1 C2 N 175.01(16)
P C1 C2 N -1.2(2)
C8 N C2 C3 -23.4(2)
C7 N C2 C3 99.9(2)
Sn N C2 C3 -138.46(15)
C8 N C2 C1 158.92(16)
C7 N C2 C1 -77.74(19)
Sn N C2 C1 43.88(17)
C1 C2 C3 C4 1.6(3)
N C2 C3 C4 -175.95(18)
C2 C3 C4 C5 0.5(3)
C3 C4 C5 C6 -1.6(3)
C4 C5 C6 C1 0.5(3)
C2 C1 C6 C5 1.6(3)
P C1 C6 C5 177.82(15)
C1 P C9 C14 -145.60(15)
Sn P C9 C14 120.91(14)
C1 P C9 C10 40.15(18)
Sn P C9 C10 -53.34(17)
C14 C9 C10 C11 -1.3(3)
P C9 C10 C11 172.95(15)
C9 C10 C11 C12 -0.1(3)
C10 C11 C12 C13 1.2(3)
C11 C12 C13 C14 -0.8(3)
C12 C13 C14 C9 -0.6(3)
C10 C9 C14 C13 1.7(3)
P C9 C14 C13 -172.95(15)
